data_4346109
loop_
_publ_author_name
'Li, Jia'
'Fu, Hong-Ru'
'Zhang, Jian'
'Zheng, Lan-Sun'
'Tao, Jun'

_publ_section_title
;
 Anionic metal-organic framework for adsorption and separation of light
 hydrocarbons.
;
_journal_issue 7
_journal_name_full 'Inorganic chemistry'
_journal_page_first 3093
_journal_page_last 3095
_journal_paper_doi 10.1021/acs.inorgchem.5b00316
_journal_volume 54
_journal_year 2015
_chemical_formula_moiety '0.17(C204 H132 N24 Ni18 O84 S12)'
_chemical_formula_sum 'C34 H22 N4 Ni3 O14 S2'
_chemical_formula_weight 950.81
_space_group_crystal_system cubic
_space_group_IT_number 204
_space_group_name_Hall '-I 2 2 3'
_space_group_name_H-M_alt 'I m -3'
_atom_sites_solution_hydrogens geom
_atom_sites_solution_primary iterative
_atom_sites_solution_secondary difmap
_audit_creation_date 2015-03-07
_audit_creation_method
;
  Olex2 1.2
  (compiled Apr 23 2013 17:54:37, GUI svn.r4466)
;
_cell_angle_alpha 90.00
_cell_angle_beta 90.00
_cell_angle_gamma 90.00
_cell_formula_units_Z 12
_cell_length_a 26.7674(5)
_cell_length_b 26.7674(5)
_cell_length_c 26.7674(5)
_cell_measurement_reflns_used 1921
_cell_measurement_temperature 293(2)
_cell_measurement_theta_max 67.8490
_cell_measurement_theta_min 3.9670
_cell_volume 19178.7(6)
_computing_molecular_graphics
;
O. V. Dolomanov, L. J. Bourhis, R. J. Gildea, J. A. K. Howard and H. Puschmann,
OLEX2: a complete structure solution, refinement and analysis program.
J. Appl. Cryst. (2009). 42, 339-341.
;
_computing_publication_material
;
O. V. Dolomanov, L. J. Bourhis, R. J. Gildea, J. A. K. Howard and H. Puschmann,
OLEX2: a complete structure solution, refinement and analysis program.
J. Appl. Cryst. (2009). 42, 339-341.
;
_computing_structure_refinement
;
XL, G.M. Sheldrick, Acta Cryst.
(2008). A64, 112-122
;
_computing_structure_solution 'SUPERFLIP, J. Appl. Cryst. (2007) 40, 786-790'
_diffrn_ambient_temperature 293(2)
_diffrn_measured_fraction_theta_full 0.974
_diffrn_measured_fraction_theta_max 0.974
_diffrn_measurement_device_type 'SuperNova, Dual, Cu at zero, Atlas'
_diffrn_radiation_monochromator graphite
_diffrn_radiation_type CuK\a
_diffrn_radiation_wavelength 1.54178
_diffrn_reflns_av_R_equivalents 0.1240
_diffrn_reflns_av_unetI/netI 0.1265
_diffrn_reflns_limit_h_max 25
_diffrn_reflns_limit_h_min -17
_diffrn_reflns_limit_k_max 11
_diffrn_reflns_limit_k_min -26
_diffrn_reflns_limit_l_max 32
_diffrn_reflns_limit_l_min -33
_diffrn_reflns_number 8128
_diffrn_reflns_theta_full 73.99
_diffrn_reflns_theta_max 73.99
_diffrn_reflns_theta_min 3.30
_diffrn_source 'fine-focus sealed tube'
_diffrn_standards_decay_% 0
_diffrn_standards_interval_count 0
_diffrn_standards_interval_time 0
_diffrn_standards_number 0
_exptl_absorpt_coefficient_mu 2.017
_exptl_crystal_density_diffrn 0.988
_exptl_crystal_density_method 'not measured'
_exptl_crystal_description block
_exptl_crystal_F_000 5784
_platon_squeeze_details
;
;
_refine_diff_density_max 2.384
_refine_diff_density_min -0.948
_refine_diff_density_rms 0.150
_refine_ls_extinction_method none
_refine_ls_goodness_of_fit_ref 1.321
_refine_ls_hydrogen_treatment mixed
_refine_ls_matrix_type full
_refine_ls_number_parameters 146
_refine_ls_number_reflns 3390
_refine_ls_number_restraints 0
_refine_ls_restrained_S_all 1.321
_refine_ls_R_factor_all 0.1279
_refine_ls_R_factor_gt 0.1055
_refine_ls_shift/su_max 0.000
_refine_ls_shift/su_mean 0.000
_refine_ls_structure_factor_coef Fsqd
_refine_ls_weighting_details 'calc w=1/[\s^2^(Fo^2^)+(0.1000P)^2^+0.0000P] where P=(Fo^2^+2Fc^2^)/3'
_refine_ls_weighting_scheme calc
_refine_ls_wR_factor_gt 0.2637
_refine_ls_wR_factor_ref 0.2833
_reflns_number_gt 2159
_reflns_number_total 3390
_reflns_threshold_expression >2sigma(I)
_cod_data_source_file ic5b00316_si_002.cif
_cod_data_source_block p
_cod_database_code 4346109
_olex2_refinement_description
;
1. Fixed Uiso
 At 1.2 times of:
  All C(H) groups
 At 1.5 times of:
  All C(H,H,H) groups
2. Others
 Fixed Sof: S2(0.25) H9a(0.5) H9b(0.5)
3.a Riding coordinates:
 C9(H9a,H9b,H9c)
3.b Aromatic/amide H refined with riding coordinates:
 C4(H4), C6(H6), C7(H7), C3(H3)
;

loop_
_space_group_symop_id
_space_group_symop_operation_xyz
1 'x, y, z'
2 '-x, -y, z'
3 '-x, y, -z'
4 'x, -y, -z'
5 'z, x, y'
6 'z, -x, -y'
7 '-z, -x, y'
8 '-z, x, -y'
9 'y, z, x'
10 '-y, z, -x'
11 'y, -z, -x'
12 '-y, -z, x'
13 'x+1/2, y+1/2, z+1/2'
14 '-x+1/2, -y+1/2, z+1/2'
15 '-x+1/2, y+1/2, -z+1/2'
16 'x+1/2, -y+1/2, -z+1/2'
17 'z+1/2, x+1/2, y+1/2'
18 'z+1/2, -x+1/2, -y+1/2'
19 '-z+1/2, -x+1/2, y+1/2'
20 '-z+1/2, x+1/2, -y+1/2'
21 'y+1/2, z+1/2, x+1/2'
22 '-y+1/2, z+1/2, -x+1/2'
23 'y+1/2, -z+1/2, -x+1/2'
24 '-y+1/2, -z+1/2, x+1/2'
25 '-x, -y, -z'
26 'x, y, -z'
27 'x, -y, z'
28 '-x, y, z'
29 '-z, -x, -y'
30 '-z, x, y'
31 'z, x, -y'
32 'z, -x, y'
33 '-y, -z, -x'
34 'y, -z, x'
35 '-y, z, x'
36 'y, z, -x'
37 '-x+1/2, -y+1/2, -z+1/2'
38 'x+1/2, y+1/2, -z+1/2'
39 'x+1/2, -y+1/2, z+1/2'
40 '-x+1/2, y+1/2, z+1/2'
41 '-z+1/2, -x+1/2, -y+1/2'
42 '-z+1/2, x+1/2, y+1/2'
43 'z+1/2, x+1/2, -y+1/2'
44 'z+1/2, -x+1/2, y+1/2'
45 '-y+1/2, -z+1/2, -x+1/2'
46 'y+1/2, -z+1/2, x+1/2'
47 '-y+1/2, z+1/2, x+1/2'
48 'y+1/2, z+1/2, -x+1/2'

loop_
_atom_site_label
_atom_site_type_symbol
_atom_site_fract_x
_atom_site_fract_y
_atom_site_fract_z
_atom_site_U_iso_or_equiv
_atom_site_adp_type
_atom_site_occupancy
_atom_site_symmetry_multiplicity
_atom_site_calc_flag
_atom_site_refinement_flags
Ni2 Ni 0.0000 0.5000 0.15889(6) 0.0363(4) Uani 1 4 d S
Ni1 Ni 0.06659(5) 0.5000 0.05458(4) 0.0394(4) Uani 1 2 d S
S1 S 0.0000 0.41511(11) 0.0000 0.0518(7) Uani 1 4 d S
O2 O 0.05253(16) 0.44587(15) 0.16749(14) 0.0496(9) Uani 1 1 d .
O5 O 0.0447(2) 0.4479(2) 0.0000 0.0454(11) Uani 1 2 d S
O1 O 0.09691(16) 0.44640(16) 0.09493(15) 0.0525(10) Uani 1 1 d .
O6 O 0.1275(3) 0.5000 0.0000 0.0452(16) Uani 1 4 d S
C2 C 0.1124(2) 0.3840(2) 0.1554(2) 0.0522(14) Uani 1 1 d .
C1 C 0.0846(2) 0.4293(2) 0.1385(2) 0.0447(11) Uani 1 1 d .
O4 O 0.0000 0.3850(3) 0.0453(3) 0.073(2) Uani 1 2 d S
N1 N 0.1728(2) 0.2295(3) 0.2402(2) 0.0716(19) Uani 1 1 d .
O3 O 0.0000 0.5000 0.0858(3) 0.064(2) Uani 1 4 d S
C8 C 0.1896(3) 0.2540(3) 0.1998(3) 0.068(2) Uani 1 1 d .
C5 C 0.1616(3) 0.2985(3) 0.1840(3) 0.066(2) Uani 1 1 d .
C4 C 0.1767(3) 0.3238(3) 0.1406(3) 0.074(2) Uani 1 1 d .
H4 H 0.2036 0.3123 0.1219 0.088 Uiso 1 1 calc R
C6 C 0.1231(3) 0.3172(3) 0.2134(3) 0.072(2) Uani 1 1 d .
H6 H 0.1144 0.3015 0.2431 0.086 Uiso 1 1 calc R
C7 C 0.0979(3) 0.3596(3) 0.1976(3) 0.068(2) Uani 1 1 d .
H7 H 0.0710 0.3715 0.2161 0.082 Uiso 1 1 calc R
C3 C 0.1513(3) 0.3658(3) 0.1264(3) 0.070(2) Uani 1 1 d .
H3 H 0.1602 0.3822 0.0971 0.084 Uiso 1 1 calc R
S2 S 0.17029(16) 0.46812(16) 0.0000 0.0549(10) Uani 0.50 2 d SP
C9 C 0.2080(5) 0.5000 0.0511(6) 0.124(6) Uani 1 2 d S
H9A H 0.2389 0.4824 0.0559 0.186 Uiso 0.50 1 d PR
H9B H 0.2150 0.5339 0.0417 0.186 Uiso 0.50 1 d PR
H9C H 0.1891 0.5000 0.0816 0.186 Uiso 1 2 d SR

loop_
_atom_site_aniso_label
_atom_site_aniso_U_11
_atom_site_aniso_U_22
_atom_site_aniso_U_33
_atom_site_aniso_U_23
_atom_site_aniso_U_13
_atom_site_aniso_U_12
Ni2 0.0369(8) 0.0323(8) 0.0398(9) 0.000 0.000 0.000
Ni1 0.0414(7) 0.0421(7) 0.0347(6) 0.000 0.0006(5) 0.000
S1 0.0513(15) 0.0446(14) 0.0595(17) 0.000 0.000 0.000
O2 0.062(2) 0.049(2) 0.0376(19) 0.0067(15) 0.0096(17) 0.0110(18)
O5 0.051(3) 0.041(3) 0.044(3) 0.000 0.000 -0.006(2)
O1 0.060(2) 0.055(2) 0.043(2) 0.0059(17) 0.0038(17) 0.0092(18)
O6 0.034(3) 0.063(5) 0.038(4) 0.000 0.000 0.000
C2 0.054(3) 0.046(3) 0.057(3) 0.013(2) 0.008(3) 0.021(3)
C1 0.048(3) 0.037(2) 0.048(3) 0.004(2) -0.001(2) 0.012(2)
O4 0.078(4) 0.051(3) 0.090(5) 0.032(4) 0.000 0.000
N1 0.073(4) 0.073(4) 0.068(3) 0.033(3) 0.035(3) 0.028(3)
O3 0.045(4) 0.110(8) 0.036(4) 0.000 0.000 0.000
C8 0.066(4) 0.066(4) 0.072(4) 0.033(3) 0.027(3) 0.040(3)
C5 0.067(4) 0.061(4) 0.070(4) 0.030(3) 0.026(3) 0.032(3)
C4 0.072(4) 0.069(4) 0.080(5) 0.029(4) 0.037(4) 0.030(4)
C6 0.084(5) 0.067(4) 0.064(4) 0.034(3) 0.030(4) 0.039(4)
C7 0.077(5) 0.067(4) 0.060(4) 0.013(3) 0.022(3) 0.027(4)
C3 0.067(4) 0.068(4) 0.074(4) 0.032(4) 0.030(3) 0.027(3)
S2 0.050(2) 0.057(2) 0.059(2) 0.000 0.000 0.0026(17)
C9 0.074(8) 0.199(19) 0.100(10) 0.000 -0.052(8) 0.000

loop_
_atom_type_symbol
_atom_type_description
_atom_type_scat_dispersion_real
_atom_type_scat_dispersion_imag
_atom_type_scat_source
C C 0.0181 0.0091 'International Tables Vol C Tables 4.2.6.8 and 6.1.1.4'
H H 0.0000 0.0000 'International Tables Vol C Tables 4.2.6.8 and 6.1.1.4'
N N 0.0311 0.0180 'International Tables Vol C Tables 4.2.6.8 and 6.1.1.4'
Ni Ni -3.0029 0.5091 'International Tables Vol C Tables 4.2.6.8 and 6.1.1.4'
O O 0.0492 0.0322 'International Tables Vol C Tables 4.2.6.8 and 6.1.1.4'
S S 0.3331 0.5567 'International Tables Vol C Tables 4.2.6.8 and 6.1.1.4'

loop_
_geom_angle_atom_site_label_1
_geom_angle_atom_site_label_2
_geom_angle_atom_site_label_3
_geom_angle
_geom_angle_site_symmetry_1
_geom_angle_site_symmetry_3
O2 Ni2 O2 167.0(2) 2_565 .
O2 Ni2 O2 167.0(2) 27_565 28
O2 Ni2 O2 91.0(3) 2_565 28
O2 Ni2 O2 87.6(3) . 28
O2 Ni2 O2 91.0(3) 27_565 .
O2 Ni2 O2 87.6(3) 27_565 2_565
O3 Ni2 O2 96.51(11) . 27_565
O3 Ni2 O2 96.51(11) . 2_565
O3 Ni2 O2 96.51(11) . 28
O3 Ni2 O2 96.51(11) . .
O5 Ni1 Ni1 45.99(10) . 26
O5 Ni1 Ni1 45.99(10) 27_565 26
O5 Ni1 O5 83.1(2) . 27_565
O5 Ni1 O6 75.16(17) . .
O5 Ni1 O6 75.16(17) 27_565 .
O1 Ni1 Ni1 123.24(12) . 26
O1 Ni1 Ni1 123.24(12) 27_565 26
O1 Ni1 O5 168.03(18) . 27_565
O1 Ni1 O5 168.03(18) 27_565 .
O1 Ni1 O5 90.74(19) . .
O1 Ni1 O5 90.74(19) 27_565 27_565
O1 Ni1 O1 93.4(3) 27_565 .
O1 Ni1 O6 93.39(15) 27_565 .
O1 Ni1 O6 93.39(15) . .
O6 Ni1 Ni1 48.13(13) . 26
O3 Ni1 Ni1 115.1(2) . 26
O3 Ni1 O5 92.5(2) . 27_565
O3 Ni1 O5 92.5(2) . .
O3 Ni1 O1 98.0(2) . 27_565
O3 Ni1 O1 98.0(2) . .
O3 Ni1 O6 163.3(3) . .
O5 S1 O5 107.5(5) 3 .
O4 S1 O5 109.1(2) 26 .
O4 S1 O5 109.1(2) . .
O4 S1 O5 109.1(2) . 3
O4 S1 O5 109.1(2) 26 3
O4 S1 O4 112.7(7) . 26
C1 O2 Ni2 131.6(4) . .
Ni1 O5 Ni1 88.0(2) . 26
S1 O5 Ni1 128.1(2) . 26
S1 O5 Ni1 128.1(2) . .
C1 O1 Ni1 130.2(4) . .
Ni1 O6 Ni1 83.7(3) 26 .
S2 O6 Ni1 126.67(10) 27_565 .
S2 O6 Ni1 126.67(10) . .
S2 O6 Ni1 126.67(10) . 26
S2 O6 Ni1 126.67(10) 27_565 26
S2 O6 S2 73.4(5) 27_565 .
C7 C2 C1 120.0(5) . .
C7 C2 C3 120.5(6) . .
C3 C2 C1 119.4(5) . .
O2 C1 O1 127.8(5) . .
O2 C1 C2 116.5(5) . .
O1 C1 C2 115.7(5) . .
C8 N1 C8 115.5(6) 5 .
Ni2 O3 Ni1 115.1(2) . .
Ni2 O3 Ni1 115.1(2) . 2_565
Ni1 O3 Ni1 129.7(4) 2_565 .
N1 C8 N1 124.5(6) 9 .
N1 C8 C5 117.2(5) . .
N1 C8 C5 118.3(5) 9 .
C4 C5 C8 118.9(6) . .
C6 C5 C8 120.4(6) . .
C6 C5 C4 120.5(5) . .
C3 C4 C5 118.9(6) . .
C7 C6 C5 118.9(6) . .
C2 C7 C6 120.5(6) . .
C4 C3 C2 120.5(6) . .
O6 S2 S2 53.3(2) . 27_565
O6 S2 C9 99.1(4) . .
O6 S2 C9 99.1(4) . 26
S2 S2 C9 63.3(2) 27_565 26
S2 S2 C9 63.3(2) 27_565 .
C9 S2 C9 91.9(10) . 26
S2 C9 S2 53.3(4) . 27_565

loop_
_geom_bond_atom_site_label_1
_geom_bond_atom_site_label_2
_geom_bond_distance
_geom_bond_site_symmetry_2
Ni2 O2 2.032(4) 28
Ni2 O2 2.032(4) .
Ni2 O2 2.032(4) 2_565
Ni2 O2 2.032(4) 27_565
Ni2 O3 1.956(8) .
Ni1 Ni1 2.922(2) 26
Ni1 O5 2.103(4) 27_565
Ni1 O5 2.103(4) .
Ni1 O1 1.971(4) .
Ni1 O1 1.971(4) 27_565
Ni1 O6 2.189(5) .
Ni1 O3 1.969(4) .
S1 O5 1.484(6) 3
S1 O5 1.484(6) .
S1 O4 1.457(7) .
S1 O4 1.457(7) 26
O2 C1 1.239(7) .
O5 Ni1 2.103(4) 26
O1 C1 1.296(7) .
O6 Ni1 2.189(5) 26
O6 S2 1.428(7) 27_565
O6 S2 1.428(7) .
C2 C1 1.491(7) .
C2 C7 1.362(9) .
C2 C3 1.389(8) .
N1 C8 1.344(8) .
N1 C8 1.339(8) 5
O3 Ni1 1.969(4) 2_565
C8 N1 1.339(8) 9
C8 C5 1.469(7) .
C5 C4 1.404(9) .
C5 C6 1.390(9) .
C4 C3 1.367(9) .
C6 C7 1.388(9) .
S2 S2 1.707(9) 27_565
S2 C9 1.902(11) 26
S2 C9 1.902(11) .
C9 S2 1.902(11) 27_565

loop_
_platon_squeeze_void_nr
_platon_squeeze_void_average_x
_platon_squeeze_void_average_y
_platon_squeeze_void_average_z
_platon_squeeze_void_volume
_platon_squeeze_void_count_electrons
_platon_squeeze_void_content
1 0.000 0.000 0.000 4998 1874 ' '
2 0.500 0.500 0.500 4998 1874 ' '
